data_2101195
loop_
_publ_author_name
'Darovsky, A.'
'Keserashvili, V.'
'Harlow, R.'
'Mutikainen, I.'

_publ_section_title
;
 Structure of oxidized forms of neodymium and praseodymium
 (bis)phthalocyanines
;
_journal_issue 5
_journal_name_full 'Acta Crystallographica Section B'
_journal_page_first 582
_journal_page_last 588
_journal_paper_doi 10.1107/S0108768194004192
_journal_volume 50
_journal_year 1994
_chemical_formula_sum 'C64 H32 N16 Pr'
_chemical_formula_weight 1166
_symmetry_cell_setting tetragonal
_symmetry_space_group_name_Hall '-P 4a 2b'
_symmetry_space_group_name_H-M 'P 4/n n c {origin @ -1 @ n n (n,c)}'
_cell_angle_alpha 90.0
_cell_angle_beta 90.0
_cell_angle_gamma 90.0
_cell_formula_units_Z 2
_cell_length_a 20.066(7)
_cell_length_b 20.066(7)
_cell_length_c 6.463(2)
_cell_volume 2602.3(15)
_diffrn_radiation_type MoK\a
_diffrn_radiation_wavelength 0.71073
_exptl_absorpt_coefficient_mu 1.00
_exptl_crystal_density_diffrn 1.488
_cod_data_source_file cr0455.cif
_cod_data_source_block cr0455b
_cod_original_cell_volume 2602
_cod_database_code 2101195

loop_
_atom_site_label
_atom_site_fract_x
_atom_site_fract_y
_atom_site_fract_z
Pr1 .25 .25 .25
Pr2 .25 .25 .75
N1 .0958(3) .1802(3) .0020(10)
N2 .1564(3) .2846(3) .0130(10)
C1 .0999(3) .2473(5) .0050(10)
C2 .0415(4) .2912(4) -.0050(10)
C3 -.0264(5) .2777(6) -.003(2)
C4 -.0680(5) .3324(7) -.016(2)
C5 -.0432(5) .3977(6) -.020(2)
C6 .0246(5) .4111(5) -.013(2)
C7 .0659(4) .3567(4) -.0050(10)
C8 .1388(4) .3510(3) .0020(10)
